data_7004981
loop_
_publ_author_name
'Hitchcock, Peter B.'
'Lappert, Michael F.'
'Merle, Philippe G.'

_publ_section_title
;
 Synthesis and structures of selected benzamidinates of Li, Na, Al, Zr
 and Sn(II) using the C1-symmetric ligands [N(SiMe3)C(C6H4Me-4 or
 Ph)NPh]-.
;
_journal_issue 5
_journal_name_full 'Dalton transactions (Cambridge, England : 2003)'
_journal_page_first 585
_journal_page_last 594
_journal_paper_doi 10.1039/b614351b
_journal_year 2007
_chemical_compound_source 'synthesis as described'
_chemical_formula_moiety 'C34.52 H43.56 Al Cl0.48 N4 Si2'
_chemical_formula_sum 'C34.52 H43.56 Al Cl0.48 N4 Si2'
_chemical_formula_weight 615.12
_chemical_name_common '[Al{Me3SiNC(PhMe)NPh}2(Cl/Me)]'
_chemical_name_systematic
;
?
;
_space_group_IT_number 2
_symmetry_cell_setting triclinic
_symmetry_Int_Tables_number 2
_symmetry_space_group_name_Hall '-P 1'
_symmetry_space_group_name_H-M 'P -1'
_atom_sites_solution_hydrogens geom
_atom_sites_solution_primary direct
_atom_sites_solution_secondary difmap
_audit_conform_dict_location ftp://ftp.iucr.org/cifdics/cif_core_2.1beta5.dic
_audit_conform_dict_name cif_core.dic
_audit_conform_dict_version 2.1beta5
_audit_creation_date 1999-10-22T16:38:23-00:00
_audit_creation_method 'WinGX routine CIF_UPDATE'
_cell_angle_alpha 105.102(1)
_cell_angle_beta 101.050(1)
_cell_angle_gamma 93.509(1)
_cell_formula_units_Z 2
_cell_length_a 10.2505(3)
_cell_length_b 12.4069(3)
_cell_length_c 14.8217(3)
_cell_measurement_reflns_used 12633
_cell_measurement_temperature 173(2)
_cell_measurement_theta_max 27.878
_cell_measurement_theta_min 4.246
_cell_measurement_wavelength 0.71073
_cell_volume 1773.81(8)
_computing_cell_refinement 'HKL Scalepack (Otwinowski & Minor 1997)'
_computing_data_reduction 'HKL Denzo and Scalepack (Otwinowski & Minor 1997)'
_computing_molecular_graphics 'Ortep-3 for Windows (Farrugia, 1997)'
_computing_publication_material 'WinGX publication routines (Farrugia, 1999)'
_computing_structure_refinement 'SHELXL-97 (Sheldrick, 1997)'
_computing_structure_solution 'SHELXS-97 (Sheldrick, 1997)'
_diffrn_ambient_temperature 173(2)
_diffrn_measured_fraction_theta_full 0.986
_diffrn_measured_fraction_theta_max 0.986
_diffrn_measurement_device KappaCCD
_diffrn_measurement_method CCD
_diffrn_radiation_monochromator graphite
_diffrn_radiation_probe x-ray
_diffrn_radiation_type MoK\a
_diffrn_radiation_wavelength 0.71073
_diffrn_reflns_av_R_equivalents 0.0418
_diffrn_reflns_av_sigmaI/netI 0.0422
_diffrn_reflns_limit_h_max 13
_diffrn_reflns_limit_h_min -13
_diffrn_reflns_limit_k_max 16
_diffrn_reflns_limit_k_min -12
_diffrn_reflns_limit_l_max 16
_diffrn_reflns_limit_l_min -19
_diffrn_reflns_number 22571
_diffrn_reflns_theta_full 27.92
_diffrn_reflns_theta_max 27.92
_diffrn_reflns_theta_min 4.35
_exptl_absorpt_coefficient_mu 0.191
_exptl_absorpt_correction_type none
_exptl_crystal_colour colourless
_exptl_crystal_density_diffrn 1.152
_exptl_crystal_density_method 'not measured'
_exptl_crystal_description prism
_exptl_crystal_F_000 656
_exptl_crystal_size_max 0.4
_exptl_crystal_size_mid 0.3
_exptl_crystal_size_min 0.2
_refine_diff_density_max 0.268
_refine_diff_density_min -0.238
_refine_diff_density_rms 0.046
_refine_ls_extinction_method none
_refine_ls_goodness_of_fit_ref 1.016
_refine_ls_hydrogen_treatment constr
_refine_ls_matrix_type full
_refine_ls_number_parameters 380
_refine_ls_number_reflns 8390
_refine_ls_number_restraints 0
_refine_ls_restrained_S_all 1.016
_refine_ls_R_factor_all 0.0556
_refine_ls_R_factor_gt 0.0428
_refine_ls_shift/su_max 0.002
_refine_ls_shift/su_mean 0
_refine_ls_structure_factor_coef Fsqd
_refine_ls_weighting_details 'calc w=1/[\s^2^(Fo^2^)+(0.0527P)^2^+0.6867P] where P=(Fo^2^+2Fc^2^)/3'
_refine_ls_weighting_scheme calc
_refine_ls_wR_factor_gt 0.1088
_refine_ls_wR_factor_ref 0.117
_reflns_number_gt 6914
_reflns_number_total 8390
_reflns_threshold_expression >2sigma(I)
_cod_data_source_file b614351b.txt
_cod_data_source_block (3)-oct2499
_cod_original_sg_symbol_H-M P-1
_cod_database_code 7004981

loop_
_symmetry_equiv_pos_as_xyz
'x, y, z'
'-x, -y, -z'

loop_
_atom_site_label
_atom_site_type_symbol
_atom_site_fract_x
_atom_site_fract_y
_atom_site_fract_z
_atom_site_U_iso_or_equiv
_atom_site_adp_type
_atom_site_occupancy
_atom_site_symmetry_multiplicity
_atom_site_calc_flag
_atom_site_refinement_flags
_atom_site_disorder_assembly
_atom_site_disorder_group
Al Al 0.28006(4) 0.82155(3) 0.19397(3) 0.02412(11) Uani 1 1 d . . .
Si1 Si 0.22288(5) 1.10204(4) 0.22344(3) 0.03211(12) Uani 1 1 d . . .
Si2 Si 0.29537(5) 0.53089(3) 0.13829(3) 0.03170(12) Uani 1 1 d . . .
N1 N 0.31508(12) 0.98750(10) 0.21482(9) 0.0269(3) Uani 1 1 d . . .
N2 N 0.46285(12) 0.86746(10) 0.19152(9) 0.0250(3) Uani 1 1 d . . .
N3 N 0.28531(13) 0.66526(10) 0.20948(9) 0.0276(3) Uani 1 1 d . . .
N4 N 0.25584(14) 0.81464(10) 0.31854(9) 0.0289(3) Uani 1 1 d . . .
C1 C 0.43822(15) 0.97523(12) 0.20342(10) 0.0244(3) Uani 1 1 d . . .
C2 C 0.53612(15) 1.06940(12) 0.20317(11) 0.0257(3) Uani 1 1 d . . .
C3 C 0.52932(17) 1.10622(13) 0.12188(11) 0.0325(3) Uani 1 1 d . . .
H3 H 0.4619 1.0714 0.0663 0.039 Uiso 1 1 calc R . .
C4 C 0.62010(18) 1.19346(14) 0.12112(12) 0.0376(4) Uani 1 1 d . . .
H4 H 0.6149 1.2173 0.0647 0.045 Uiso 1 1 calc R . .
C5 C 0.71874(18) 1.24647(14) 0.20205(13) 0.0371(4) Uani 1 1 d . . .
C6 C 0.72245(18) 1.21065(15) 0.28315(13) 0.0397(4) Uani 1 1 d . . .
H6 H 0.7881 1.2469 0.3394 0.048 Uiso 1 1 calc R . .
C7 C 0.63263(17) 1.12282(14) 0.28461(12) 0.0345(4) Uani 1 1 d . . .
H7 H 0.6374 1.0995 0.3412 0.041 Uiso 1 1 calc R . .
C8 C 0.8187(2) 1.34028(18) 0.20051(17) 0.0582(6) Uani 1 1 d . . .
H8A H 0.8002 1.3538 0.1373 0.087 Uiso 0.5 1 calc PR . .
H8B H 0.9094 1.319 0.214 0.087 Uiso 0.5 1 calc PR . .
H8C H 0.8114 1.4089 0.2492 0.087 Uiso 0.5 1 calc PR . .
H8D H 0.8805 1.3673 0.2631 0.087 Uiso 0.5 1 calc PR . .
H8E H 0.7713 1.4021 0.1863 0.087 Uiso 0.5 1 calc PR . .
H8F H 0.8693 1.3122 0.1511 0.087 Uiso 0.5 1 calc PR . .
C9 C 0.0694(2) 1.05963(18) 0.26062(17) 0.0518(5) Uani 1 1 d . . .
H9A H 0.0941 1.0444 0.323 0.078 Uiso 1 1 calc R . .
H9B H 0.0209 0.9917 0.2131 0.078 Uiso 1 1 calc R . .
H9C H 0.0122 1.1204 0.2655 0.078 Uiso 1 1 calc R . .
C10 C 0.3178(2) 1.22868(16) 0.31506(17) 0.0578(6) Uani 1 1 d . . .
H10A H 0.3415 1.2119 0.3768 0.087 Uiso 1 1 calc R . .
H10B H 0.2623 1.2907 0.321 0.087 Uiso 1 1 calc R . .
H10C H 0.3995 1.2502 0.2957 0.087 Uiso 1 1 calc R . .
C11 C 0.1761(2) 1.13096(19) 0.10526(15) 0.0541(5) Uani 1 1 d . . .
H11A H 0.2573 1.1536 0.0857 0.081 Uiso 1 1 calc R . .
H11B H 0.1187 1.1916 0.1101 0.081 Uiso 1 1 calc R . .
H11C H 0.1278 1.0629 0.0576 0.081 Uiso 1 1 calc R . .
C12 C 0.58614(14) 0.82386(12) 0.18408(10) 0.0246(3) Uani 1 1 d . . .
C13 C 0.67241(16) 0.85425(14) 0.13033(11) 0.0323(3) Uani 1 1 d . . .
H13 H 0.6499 0.9079 0.0961 0.039 Uiso 1 1 calc R . .
C14 C 0.79060(17) 0.80669(15) 0.12653(13) 0.0373(4) Uani 1 1 d . . .
H14 H 0.849 0.829 0.0904 0.045 Uiso 1 1 calc R . .
C15 C 0.82525(17) 0.72746(15) 0.17428(13) 0.0376(4) Uani 1 1 d . . .
H15 H 0.9071 0.6959 0.1718 0.045 Uiso 1 1 calc R . .
C16 C 0.73862(17) 0.69474(14) 0.22575(12) 0.0362(4) Uani 1 1 d . . .
H16 H 0.7603 0.6391 0.2579 0.043 Uiso 1 1 calc R . .
C17 C 0.62058(16) 0.74230(12) 0.23079(11) 0.0299(3) Uani 1 1 d . . .
H17 H 0.5622 0.719 0.2666 0.036 Uiso 1 1 calc R . .
C18 C 0.26425(15) 0.70367(12) 0.29678(11) 0.0267(3) Uani 1 1 d . . .
C19 C 0.25686(16) 0.63529(12) 0.36538(11) 0.0291(3) Uani 1 1 d . . .
C20 C 0.14703(18) 0.55790(14) 0.35259(13) 0.0376(4) Uani 1 1 d . . .
H20 H 0.0739 0.5482 0.2999 0.045 Uiso 1 1 calc R . .
C21 C 0.1439(2) 0.49431(15) 0.41707(14) 0.0431(4) Uani 1 1 d . . .
H21 H 0.0676 0.4422 0.4081 0.052 Uiso 1 1 calc R . .
C22 C 0.2490(2) 0.50521(15) 0.49354(13) 0.0427(4) Uani 1 1 d . . .
C23 C 0.3580(2) 0.58361(17) 0.50643(13) 0.0467(4) Uani 1 1 d . . .
H23 H 0.431 0.593 0.5591 0.056 Uiso 1 1 calc R . .
C24 C 0.36200(18) 0.64866(15) 0.44341(13) 0.0404(4) Uani 1 1 d . . .
H24 H 0.4371 0.7026 0.4538 0.048 Uiso 1 1 calc R . .
C25 C 0.2458(3) 0.4337(2) 0.56205(17) 0.0644(6) Uani 1 1 d . . .
H25A H 0.1612 0.3842 0.5426 0.097 Uiso 0.5 1 calc PR . .
H25B H 0.2536 0.4826 0.627 0.097 Uiso 0.5 1 calc PR . .
H25C H 0.3207 0.3883 0.5609 0.097 Uiso 0.5 1 calc PR . .
H25D H 0.3291 0.4525 0.6111 0.097 Uiso 0.5 1 calc PR . .
H25E H 0.2367 0.3541 0.5267 0.097 Uiso 0.5 1 calc PR . .
H25F H 0.1697 0.4484 0.5927 0.097 Uiso 0.5 1 calc PR . .
C26 C 0.3402(2) 0.55400(16) 0.02890(13) 0.0472(5) Uani 1 1 d . . .
H26A H 0.2713 0.5921 -0.0019 0.071 Uiso 1 1 calc R . .
H26B H 0.3464 0.4814 -0.0154 0.071 Uiso 1 1 calc R . .
H26C H 0.4267 0.6007 0.0462 0.071 Uiso 1 1 calc R . .
C27 C 0.1307(2) 0.44337(16) 0.10517(16) 0.0544(5) Uani 1 1 d . . .
H27A H 0.1067 0.4309 0.1629 0.082 Uiso 1 1 calc R . .
H27B H 0.1361 0.3709 0.0605 0.082 Uiso 1 1 calc R . .
H27C H 0.0623 0.4822 0.0747 0.082 Uiso 1 1 calc R . .
C28 C 0.4250(2) 0.45989(16) 0.19937(16) 0.0531(5) Uani 1 1 d . . .
H28A H 0.3993 0.448 0.2568 0.08 Uiso 1 1 calc R . .
H28B H 0.5113 0.507 0.2177 0.08 Uiso 1 1 calc R . .
H28C H 0.4326 0.3872 0.1559 0.08 Uiso 1 1 calc R . .
C29 C 0.23557(16) 0.88247(13) 0.40681(11) 0.0302(3) Uani 1 1 d . . .
C30 C 0.31862(19) 0.98293(14) 0.45056(12) 0.0377(4) Uani 1 1 d . . .
H30 H 0.3894 1.0029 0.4228 0.045 Uiso 1 1 calc R . .
C31 C 0.2981(2) 1.05414(16) 0.53498(13) 0.0467(5) Uani 1 1 d . . .
H31 H 0.3546 1.1229 0.5643 0.056 Uiso 1 1 calc R . .
C32 C 0.1965(2) 1.02578(18) 0.57626(13) 0.0492(5) Uani 1 1 d . . .
H32 H 0.1828 1.0746 0.6339 0.059 Uiso 1 1 calc R . .
C33 C 0.1149(2) 0.92612(18) 0.53332(13) 0.0456(4) Uani 1 1 d . . .
H33 H 0.0455 0.906 0.5622 0.055 Uiso 1 1 calc R . .
C34 C 0.13251(18) 0.85429(15) 0.44827(12) 0.0373(4) Uani 1 1 d . . .
H34 H 0.0744 0.7864 0.4187 0.045 Uiso 1 1 calc R . .
Cl Cl 0.12739(7) 0.78623(6) 0.06902(5) 0.0374(3) Uani 0.479(3) 1 d P . .
C35 C 0.12739(7) 0.78623(6) 0.06902(5) 0.0374(3) Uani 0.521(3) 1 d P . .

loop_
_atom_site_aniso_label
_atom_site_aniso_U_11
_atom_site_aniso_U_22
_atom_site_aniso_U_33
_atom_site_aniso_U_23
_atom_site_aniso_U_13
_atom_site_aniso_U_12
Al 0.0264(2) 0.0206(2) 0.0268(2) 0.00719(17) 0.00905(17) 0.00064(16)
Si1 0.0372(2) 0.0262(2) 0.0376(3) 0.01217(18) 0.01256(19) 0.01008(18)
Si2 0.0391(3) 0.0198(2) 0.0340(2) 0.00417(16) 0.00821(19) 0.00029(17)
N1 0.0289(6) 0.0220(6) 0.0323(7) 0.0096(5) 0.0099(5) 0.0030(5)
N2 0.0261(6) 0.0210(6) 0.0298(6) 0.0089(5) 0.0083(5) 0.0020(5)
N3 0.0340(7) 0.0209(6) 0.0285(6) 0.0066(5) 0.0097(5) -0.0001(5)
N4 0.0388(7) 0.0230(6) 0.0274(7) 0.0076(5) 0.0126(5) 0.0037(5)
C1 0.0281(7) 0.0227(7) 0.0226(7) 0.0073(5) 0.0052(5) 0.0006(6)
C2 0.0287(7) 0.0202(6) 0.0296(8) 0.0082(6) 0.0083(6) 0.0019(5)
C3 0.0385(9) 0.0306(8) 0.0273(8) 0.0086(6) 0.0060(6) -0.0029(7)
C4 0.0488(10) 0.0337(8) 0.0343(9) 0.0149(7) 0.0135(7) -0.0025(7)
C5 0.0399(9) 0.0292(8) 0.0430(10) 0.0103(7) 0.0129(7) -0.0041(7)
C6 0.0367(9) 0.0393(9) 0.0371(9) 0.0095(7) -0.0006(7) -0.0102(7)
C7 0.0352(8) 0.0372(8) 0.0321(8) 0.0163(7) 0.0027(7) -0.0027(7)
C8 0.0615(13) 0.0494(11) 0.0605(13) 0.0167(10) 0.0130(10) -0.0237(10)
C9 0.0455(11) 0.0554(12) 0.0694(14) 0.0265(10) 0.0303(10) 0.0222(9)
C10 0.0682(14) 0.0301(9) 0.0667(14) 0.0015(9) 0.0091(11) 0.0126(9)
C11 0.0610(13) 0.0606(13) 0.0546(12) 0.0348(10) 0.0148(10) 0.0226(10)
C12 0.0260(7) 0.0222(6) 0.0236(7) 0.0036(5) 0.0050(5) 0.0014(5)
C13 0.0339(8) 0.0356(8) 0.0329(8) 0.0153(7) 0.0113(7) 0.0070(7)
C14 0.0339(9) 0.0441(9) 0.0406(9) 0.0156(7) 0.0179(7) 0.0077(7)
C15 0.0330(8) 0.0403(9) 0.0422(10) 0.0112(7) 0.0117(7) 0.0143(7)
C16 0.0409(9) 0.0331(8) 0.0394(9) 0.0158(7) 0.0099(7) 0.0127(7)
C17 0.0344(8) 0.0271(7) 0.0305(8) 0.0095(6) 0.0103(6) 0.0034(6)
C18 0.0265(7) 0.0255(7) 0.0291(7) 0.0094(6) 0.0070(6) -0.0004(6)
C19 0.0351(8) 0.0260(7) 0.0291(8) 0.0101(6) 0.0101(6) 0.0045(6)
C20 0.0400(9) 0.0384(9) 0.0368(9) 0.0188(7) 0.0044(7) -0.0027(7)
C21 0.0509(11) 0.0384(9) 0.0456(10) 0.0210(8) 0.0134(8) -0.0022(8)
C22 0.0612(12) 0.0414(9) 0.0350(9) 0.0204(8) 0.0165(8) 0.0149(9)
C23 0.0520(11) 0.0527(11) 0.0361(10) 0.0198(8) 0.0000(8) 0.0099(9)
C24 0.0395(9) 0.0426(9) 0.0380(9) 0.0152(8) 0.0025(7) -0.0010(8)
C25 0.0925(18) 0.0650(14) 0.0534(13) 0.0404(11) 0.0224(12) 0.0177(13)
C26 0.0653(13) 0.0376(9) 0.0394(10) 0.0039(8) 0.0215(9) 0.0091(9)
C27 0.0528(12) 0.0383(10) 0.0594(13) -0.0014(9) 0.0078(10) -0.0128(9)
C28 0.0624(13) 0.0310(9) 0.0634(13) 0.0132(9) 0.0052(10) 0.0131(9)
C29 0.0371(8) 0.0298(7) 0.0260(8) 0.0091(6) 0.0085(6) 0.0095(6)
C30 0.0461(10) 0.0350(8) 0.0312(9) 0.0082(7) 0.0076(7) 0.0047(7)
C31 0.0602(12) 0.0401(10) 0.0310(9) 0.0002(7) 0.0003(8) 0.0095(9)
C32 0.0601(12) 0.0584(12) 0.0259(9) 0.0036(8) 0.0068(8) 0.0251(10)
C33 0.0476(11) 0.0638(12) 0.0333(9) 0.0174(9) 0.0172(8) 0.0237(9)
C34 0.0382(9) 0.0430(9) 0.0338(9) 0.0122(7) 0.0121(7) 0.0088(7)
Cl 0.0341(4) 0.0397(4) 0.0349(4) 0.0076(3) 0.0028(3) 0.0050(3)
C35 0.0341(4) 0.0397(4) 0.0349(4) 0.0076(3) 0.0028(3) 0.0050(3)

loop_
_atom_type_symbol
_atom_type_description
_atom_type_scat_dispersion_real
_atom_type_scat_dispersion_imag
_atom_type_scat_source
C C 0.0033 0.0016 'International Tables Vol C Tables 4.2.6.8 and 6.1.1.4'
H H 0 0 'International Tables Vol C Tables 4.2.6.8 and 6.1.1.4'
Al Al 0.0645 0.0514 'International Tables Vol C Tables 4.2.6.8 and 6.1.1.4'
N N 0.0061 0.0033 'International Tables Vol C Tables 4.2.6.8 and 6.1.1.4'
Si Si 0.0817 0.0704 'International Tables Vol C Tables 4.2.6.8 and 6.1.1.4'
Cl Cl 0.1484 0.1585 'International Tables Vol C Tables 4.2.6.8 and 6.1.1.4'

loop_
_geom_angle_atom_site_label_1
_geom_angle_atom_site_label_2
_geom_angle_atom_site_label_3
_geom_angle
_geom_angle_site_symmetry_1
_geom_angle_site_symmetry_3
_geom_angle_publ_flag
N4 Al N2 113.69(6) . . ?
N4 Al N1 101.31(5) . . ?
N2 Al N1 67.98(5) . . ?
N4 Al N3 67.68(5) . . ?
N2 Al N3 103.75(5) . . ?
N1 Al N3 163.04(6) . . ?
N4 Al Cl 125.59(5) . . ?
N2 Al Cl 120.71(5) . . ?
N1 Al Cl 97.91(5) . . ?
N3 Al Cl 99.02(5) . . ?
N4 Al C1 112.35(5) . . ?
N2 Al C1 34.45(5) . . ?
N1 Al C1 33.57(5) . . ?
N3 Al C1 136.96(6) . . ?
Cl Al C1 111.61(4) . . ?
N4 Al C18 34.13(5) . . ?
N2 Al C18 113.00(5) . . ?
N1 Al C18 134.34(6) . . ?
N3 Al C18 33.55(5) . . ?
Cl Al C18 115.91(4) . . ?
C1 Al C18 132.47(5) . . ?
N1 Si1 C9 105.56(8) . . ?
N1 Si1 C11 110.44(8) . . ?
C9 Si1 C11 109.51(11) . . ?
N1 Si1 C10 110.96(8) . . ?
C9 Si1 C10 109.65(11) . . ?
C11 Si1 C10 110.59(11) . . ?
N3 Si2 C26 104.77(7) . . ?
N3 Si2 C27 110.67(8) . . ?
C26 Si2 C27 109.25(10) . . ?
N3 Si2 C28 111.56(8) . . ?
C26 Si2 C28 110.64(10) . . ?
C27 Si2 C28 109.83(10) . . ?
C1 N1 Si1 132.15(10) . . ?
C1 N1 Al 89.38(9) . . ?
Si1 N1 Al 137.63(7) . . ?
C1 N2 C12 127.32(12) . . ?
C1 N2 Al 91.30(9) . . ?
C12 N2 Al 141.37(10) . . ?
C18 N3 Si2 133.32(11) . . ?
C18 N3 Al 89.05(9) . . ?
Si2 N3 Al 137.34(7) . . ?
C18 N4 C29 125.83(13) . . ?
C18 N4 Al 91.99(9) . . ?
C29 N4 Al 142.19(10) . . ?
N1 C1 N2 111.20(12) . . ?
N1 C1 C2 123.73(13) . . ?
N2 C1 C2 125.07(13) . . ?
N1 C1 Al 57.05(7) . . ?
N2 C1 Al 54.25(7) . . ?
C2 C1 Al 176.68(10) . . ?
C7 C2 C3 119.16(14) . . ?
C7 C2 C1 120.57(13) . . ?
C3 C2 C1 120.25(13) . . ?
C2 C3 C4 120.53(15) . . ?
C3 C4 C5 120.75(15) . . ?
C6 C5 C4 118.10(15) . . ?
C6 C5 C8 121.29(17) . . ?
C4 C5 C8 120.61(16) . . ?
C5 C6 C7 121.70(15) . . ?
C2 C7 C6 119.74(15) . . ?
C17 C12 C13 118.10(14) . . ?
C17 C12 N2 117.60(13) . . ?
C13 C12 N2 124.25(13) . . ?
C14 C13 C12 120.36(15) . . ?
C15 C14 C13 121.25(15) . . ?
C14 C15 C16 118.76(15) . . ?
C15 C16 C17 120.58(15) . . ?
C16 C17 C12 120.91(14) . . ?
N3 C18 N4 111.27(13) . . ?
N3 C18 C19 125.26(13) . . ?
N4 C18 C19 123.41(13) . . ?
N3 C18 Al 57.39(8) . . ?
N4 C18 Al 53.89(7) . . ?
C19 C18 Al 177.01(11) . . ?
C20 C19 C24 118.97(15) . . ?
C20 C19 C18 121.28(14) . . ?
C24 C19 C18 119.75(14) . . ?
C19 C20 C21 119.91(16) . . ?
C22 C21 C20 121.56(17) . . ?
C21 C22 C23 118.20(16) . . ?
C21 C22 C25 121.13(19) . . ?
C23 C22 C25 120.68(19) . . ?
C22 C23 C24 120.96(17) . . ?
C19 C24 C23 120.36(17) . . ?
C34 C29 C30 119.33(15) . . ?
C34 C29 N4 122.26(15) . . ?
C30 C29 N4 118.35(14) . . ?
C29 C30 C31 120.04(17) . . ?
C32 C31 C30 120.56(18) . . ?
C33 C32 C31 119.39(17) . . ?
C32 C33 C34 121.07(18) . . ?
C29 C34 C33 119.60(17) . . ?

loop_
_geom_bond_atom_site_label_1
_geom_bond_atom_site_label_2
_geom_bond_distance
_geom_bond_site_symmetry_2
_geom_bond_publ_flag
Al N4 1.9322(13) . ?
Al N2 1.9346(13) . ?
Al N1 1.9998(12) . ?
Al N3 2.0140(13) . ?
Al Cl 2.1101(8) . ?
Al C1 2.3831(14) . ?
Al C18 2.3904(15) . ?
Si1 N1 1.7450(13) . ?
Si1 C9 1.854(2) . ?
Si1 C11 1.858(2) . ?
Si1 C10 1.859(2) . ?
Si2 N3 1.7463(13) . ?
Si2 C26 1.8533(19) . ?
Si2 C27 1.858(2) . ?
Si2 C28 1.859(2) . ?
N1 C1 1.3179(19) . ?
N2 C1 1.3485(18) . ?
N2 C12 1.4169(19) . ?
N3 C18 1.3214(19) . ?
N4 C18 1.3419(19) . ?
N4 C29 1.4196(19) . ?
C1 C2 1.4940(19) . ?
C2 C7 1.386(2) . ?
C2 C3 1.387(2) . ?
C3 C4 1.387(2) . ?
C4 C5 1.391(2) . ?
C5 C6 1.381(2) . ?
C5 C8 1.511(2) . ?
C6 C7 1.390(2) . ?
C12 C17 1.394(2) . ?
C12 C13 1.394(2) . ?
C13 C14 1.384(2) . ?
C14 C15 1.379(2) . ?
C15 C16 1.383(2) . ?
C16 C17 1.385(2) . ?
C18 C19 1.494(2) . ?
C19 C20 1.384(2) . ?
C19 C24 1.388(2) . ?
C20 C21 1.392(2) . ?
C21 C22 1.377(3) . ?
C22 C23 1.386(3) . ?
C22 C25 1.515(2) . ?
C23 C24 1.389(2) . ?
C29 C34 1.390(2) . ?
C29 C30 1.391(2) . ?
C30 C31 1.392(2) . ?
C31 C32 1.376(3) . ?
C32 C33 1.376(3) . ?
C33 C34 1.392(2) . ?
